data_7238418
loop_
_publ_author_name
'Jamir, Latonglila'
'Khatun, Nilufa'
'Patel, Bhisma K.'

_publ_section_title
;
 The oxidative cleavage of an anti-Hugerschoff product: a mild
 environmentally benign one pot synthesis of ureas from isothiocyanates
;
_journal_issue 3
_journal_name_full 'RSC Advances'
_journal_page_first 447
_journal_paper_doi 10.1039/c1ra00278c
_journal_volume 1
_journal_year 2011
_chemical_formula_moiety 'C24 H24 F6 N4 O2 S'
_chemical_formula_sum 'C24 H24 F6 N4 O2 S'
_chemical_formula_weight 546.54
_space_group_IT_number 14
_space_group_name_Hall '-P 2ybc'
_space_group_name_H-M_alt 'P 1 21/c 1'
_symmetry_cell_setting monoclinic
_symmetry_space_group_name_Hall '-P 2ybc'
_symmetry_space_group_name_H-M 'P 1 21/c 1'
_atom_sites_solution_hydrogens geom
_atom_sites_solution_primary direct
_atom_sites_solution_secondary difmap
_audit_creation_method SHELXL-97
_cell_angle_alpha 90.00
_cell_angle_beta 98.612(2)
_cell_angle_gamma 90.00
_cell_formula_units_Z 4
_cell_length_a 14.9136(7)
_cell_length_b 9.0945(5)
_cell_length_c 18.6160(9)
_cell_measurement_reflns_used 6676
_cell_measurement_temperature 296(2)
_cell_measurement_theta_max 23.45
_cell_measurement_theta_min 2.50
_cell_volume 2496.5(2)
_computing_cell_refinement 'Bruker SMART'
_computing_data_collection 'Bruker SMART'
_computing_data_reduction 'Bruker SAINT'
_computing_structure_refinement 'SHELXL-97 (Sheldrick, 1997)'
_computing_structure_solution 'SHELXS-97 (Sheldrick, 1990)'
_diffrn_ambient_temperature 296(2)
_diffrn_measured_fraction_theta_full 0.982
_diffrn_measured_fraction_theta_max 0.982
_diffrn_measurement_device_type 'CCD area detector'
_diffrn_measurement_method 'phi and omega scans'
_diffrn_radiation_monochromator graphite
_diffrn_radiation_source 'fine-focus sealed tube'
_diffrn_radiation_type MoK\a
_diffrn_radiation_wavelength 0.71073
_diffrn_reflns_av_R_equivalents 0.0255
_diffrn_reflns_av_sigmaI/netI 0.0228
_diffrn_reflns_limit_h_max 17
_diffrn_reflns_limit_h_min -17
_diffrn_reflns_limit_k_max 10
_diffrn_reflns_limit_k_min -10
_diffrn_reflns_limit_l_max 20
_diffrn_reflns_limit_l_min -22
_diffrn_reflns_number 18065
_diffrn_reflns_theta_full 25.25
_diffrn_reflns_theta_max 25.25
_diffrn_reflns_theta_min 1.38
_exptl_absorpt_coefficient_mu 0.204
_exptl_absorpt_correction_T_max 0.948
_exptl_absorpt_correction_T_min 0.918
_exptl_absorpt_correction_type multi-scan
_exptl_absorpt_process_details SADABS
_exptl_crystal_colour colorless
_exptl_crystal_density_diffrn 1.454
_exptl_crystal_density_method 'not measured'
_exptl_crystal_description block
_exptl_crystal_F_000 1128
_exptl_crystal_size_max 0.42
_exptl_crystal_size_mid 0.35
_exptl_crystal_size_min 0.26
_refine_diff_density_max 0.836
_refine_diff_density_min -0.366
_refine_diff_density_rms 0.060
_refine_ls_extinction_coef 0.0056(17)
_refine_ls_extinction_expression Fc^*^=kFc[1+0.001xFc^2^\l^3^/sin(2\q)]^-1/4^
_refine_ls_extinction_method SHELXL
_refine_ls_goodness_of_fit_ref 1.056
_refine_ls_hydrogen_treatment none
_refine_ls_matrix_type full
_refine_ls_number_parameters 335
_refine_ls_number_reflns 4435
_refine_ls_number_restraints 0
_refine_ls_restrained_S_all 1.056
_refine_ls_R_factor_all 0.0916
_refine_ls_R_factor_gt 0.0709
_refine_ls_shift/su_max 0.000
_refine_ls_shift/su_mean 0.000
_refine_ls_structure_factor_coef Fsqd
_refine_ls_weighting_details 'calc w=1/[\s^2^(Fo^2^)+(0.01278P)^2^+1.9449P] where P=(Fo^2^+2Fc^2^)/3'
_refine_ls_weighting_scheme calc
_refine_ls_wR_factor_gt 0.2116
_refine_ls_wR_factor_ref 0.2336
_reflns_number_gt 3803
_reflns_number_total 4516
_reflns_threshold_expression >2sigma(I)
_cod_data_source_file c1ra00278c.txt
_cod_data_source_block X
_cod_depositor_comments
;
The following automatic conversions were performed:

data item '_exptl_absorpt_correction_type' value 'Multi-scan' was
changed to 'multi-scan' in accordance with the
/home/saulius/struct/COD-crude-data/automatic-downloads/DataCite-retrospective/RSC/depositions/lib/dictionaries/cif_core.dic
dictionary named 'cif_core.dic' version 2.4.2 last updated on
2011-04-26.

data item '_symmetry_cell_setting' value 'Monoclinic' was changed to
'monoclinic' in accordance with the
/home/saulius/struct/COD-crude-data/automatic-downloads/DataCite-retrospective/RSC/depositions/lib/dictionaries/cif_core.dic
dictionary named 'cif_core.dic' version 2.4.2 last updated on
2011-04-26.

Automatic conversion script
Id: cif_fix_values 6909 2019-04-08 15:41:33Z antanas 
;
_cod_original_sg_symbol_H-M P21/c
_cod_database_code 7238418
_crystal dimension

loop_
_symmetry_equiv_pos_as_xyz
'x, y, z'
'-x, y+1/2, -z+1/2'
'-x, -y, -z'
'x, -y-1/2, z-1/2'

loop_
_atom_site_label
_atom_site_type_symbol
_atom_site_fract_x
_atom_site_fract_y
_atom_site_fract_z
_atom_site_U_iso_or_equiv
_atom_site_adp_type
_atom_site_occupancy
_atom_site_symmetry_multiplicity
_atom_site_calc_flag
_atom_site_refinement_flags
S1 S 0.05210(7) 0.41095(12) 0.40090(6) 0.0686(4) Uani 1 1 d .
C5 C 0.2678(2) 0.2216(4) 0.3829(2) 0.0576(9) Uani 1 1 d .
C2 C 0.3848(3) 0.1925(5) 0.5139(2) 0.0701(11) Uani 1 1 d .
C6 C 0.3562(3) 0.2707(5) 0.3902(2) 0.0786(12) Uani 1 1 d .
H6 H 0.3773 0.3147 0.3508 0.094 Uiso 1 1 calc R
C3 C 0.2985(3) 0.1439(6) 0.5075(3) 0.0871(14) Uani 1 1 d .
H3 H 0.2779 0.1007 0.5472 0.105 Uiso 1 1 calc R
C4 C 0.2405(3) 0.1573(6) 0.4430(3) 0.0848(13) Uani 1 1 d .
H4 H 0.1815 0.1222 0.4400 0.102 Uiso 1 1 calc R
C7 C 0.4135(3) 0.2558(6) 0.4547(3) 0.0846(14) Uani 1 1 d .
H7 H 0.4729 0.2892 0.4582 0.102 Uiso 1 1 calc R
C1 C 0.4475(4) 0.1735(7) 0.5838(3) 0.0943(15) Uani 1 1 d .
N1 N 0.2076(2) 0.2278(3) 0.31712(16) 0.0584(8) Uani 1 1 d .
C8 C 0.1735(2) 0.3505(4) 0.29347(18) 0.0488(8) Uani 1 1 d .
C9 C 0.1099(3) 0.2335(4) 0.1804(2) 0.0651(10) Uani 1 1 d .
H9A H 0.0663 0.1691 0.1983 0.078 Uiso 1 1 calc R
H9B H 0.1667 0.1806 0.1827 0.078 Uiso 1 1 calc R
C12 C 0.0451(3) 0.4647(5) 0.2154(2) 0.0695(10) Uani 1 1 d .
H12A H 0.0611 0.5566 0.2406 0.083 Uiso 1 1 calc R
H12B H -0.0043 0.4207 0.2362 0.083 Uiso 1 1 calc R
C10 C 0.0761(4) 0.2755(6) 0.1036(2) 0.0887(14) Uani 1 1 d .
H10A H 0.1228 0.3305 0.0843 0.106 Uiso 1 1 calc R
H10B H 0.0638 0.1871 0.0746 0.106 Uiso 1 1 calc R
C11 C 0.0146(4) 0.4953(6) 0.1371(3) 0.0969(16) Uani 1 1 d .
H11A H -0.0395 0.5558 0.1319 0.116 Uiso 1 1 calc R
H11B H 0.0614 0.5494 0.1174 0.116 Uiso 1 1 calc R
N2 N 0.12352(18) 0.3657(3) 0.22614(15) 0.0526(7) Uani 1 1 d .
O1 O -0.0043(2) 0.3621(4) 0.09755(17) 0.0966(11) Uani 1 1 d .
F3 F 0.4080(3) 0.1643(5) 0.64068(17) 0.1305(13) Uani 1 1 d .
F1 F 0.5034(4) 0.0695(7) 0.5823(2) 0.216(3) Uani 1 1 d .
F2 F 0.5021(3) 0.2911(7) 0.5991(2) 0.1604(18) Uani 1 1 d .
N3 N 0.18917(17) 0.4862(3) 0.33315(13) 0.0456(6) Uani 1 1 d .
C13 C 0.2323(2) 0.6036(3) 0.29977(16) 0.0441(7) Uani 1 1 d .
C15 C 0.3455(2) 0.6829(4) 0.22956(19) 0.0583(9) Uani 1 1 d .
H15 H 0.3915 0.6608 0.2026 0.070 Uiso 1 1 calc R
C14 C 0.3006(2) 0.5707(4) 0.25976(18) 0.0520(8) Uani 1 1 d .
H14 H 0.3165 0.4732 0.2531 0.062 Uiso 1 1 calc R
C17 C 0.2514(2) 0.8594(4) 0.2772(2) 0.0584(9) Uani 1 1 d .
H17 H 0.2342 0.9567 0.2823 0.070 Uiso 1 1 calc R
C16 C 0.3222(2) 0.8264(4) 0.2393(2) 0.0584(9) Uani 1 1 d .
C18 C 0.3720(3) 0.9477(5) 0.2095(3) 0.0771(12) Uani 1 1 d .
F4 F 0.4349(3) 0.9046(4) 0.1722(2) 0.1412(15) Uani 1 1 d .
F6 F 0.4125(3) 1.0360(4) 0.2600(2) 0.1425(15) Uani 1 1 d .
F5 F 0.3202(2) 1.0357(4) 0.1653(2) 0.1277(13) Uani 1 1 d .
C19 C 0.1492(2) 0.4991(4) 0.39640(17) 0.0493(8) Uani 1 1 d .
C20 C 0.2910(3) 0.6132(5) 0.4621(2) 0.0717(11) Uani 1 1 d .
H20A H 0.3220 0.5410 0.4953 0.086 Uiso 1 1 calc R
H20B H 0.3147 0.6058 0.4165 0.086 Uiso 1 1 calc R
C21 C 0.3087(4) 0.7611(6) 0.4925(3) 0.0953(15) Uani 1 1 d .
H21A H 0.3736 0.7782 0.5018 0.114 Uiso 1 1 calc R
H21B H 0.2819 0.8337 0.4576 0.114 Uiso 1 1 calc R
C22 C 0.1510(3) 0.6145(7) 0.5143(3) 0.0974(17) Uani 1 1 d .
H22A H 0.0855 0.6124 0.5010 0.117 Uiso 1 1 calc R
H22B H 0.1676 0.5384 0.5503 0.117 Uiso 1 1 calc R
C23 C 0.1770(4) 0.7535(8) 0.5456(3) 0.111(2) Uani 1 1 d .
H23A H 0.1493 0.8300 0.5134 0.134 Uiso 1 1 calc R
H23B H 0.1531 0.7624 0.5911 0.134 Uiso 1 1 calc R
N4 N 0.19286(19) 0.5815(4) 0.44980(15) 0.0589(8) Uani 1 1 d .
O2 O 0.2715(2) 0.7778(5) 0.55910(18) 0.1102(13) Uani 1 1 d .
C24 C 0.2065(2) 0.7486(4) 0.30706(18) 0.0510(8) Uani 1 1 d .
H24 H 0.1588 0.7708 0.3322 0.061 Uiso 1 1 calc R

loop_
_atom_site_aniso_label
_atom_site_aniso_U_11
_atom_site_aniso_U_22
_atom_site_aniso_U_33
_atom_site_aniso_U_23
_atom_site_aniso_U_13
_atom_site_aniso_U_12
S1 0.0646(6) 0.0688(7) 0.0781(7) -0.0031(5) 0.0292(5) -0.0153(5)
C5 0.065(2) 0.0413(18) 0.066(2) 0.0002(16) 0.0077(17) 0.0094(15)
C2 0.066(2) 0.074(3) 0.070(2) 0.006(2) 0.0080(19) 0.026(2)
C6 0.063(2) 0.098(3) 0.076(3) 0.028(2) 0.013(2) 0.011(2)
C3 0.079(3) 0.105(4) 0.077(3) 0.025(3) 0.012(2) 0.000(3)
C4 0.072(3) 0.095(3) 0.086(3) 0.024(3) 0.006(2) -0.009(2)
C7 0.056(2) 0.104(4) 0.092(3) 0.023(3) 0.005(2) 0.011(2)
C1 0.087(3) 0.115(4) 0.077(3) 0.002(3) 0.000(3) 0.032(3)
N1 0.0677(18) 0.0423(16) 0.0641(18) -0.0038(13) 0.0064(14) 0.0060(13)
C8 0.0499(17) 0.0437(18) 0.0544(19) -0.0046(14) 0.0136(14) 0.0019(14)
C9 0.073(2) 0.056(2) 0.065(2) -0.0145(18) 0.0079(18) -0.0030(18)
C12 0.071(2) 0.057(2) 0.076(2) -0.0071(19) -0.0029(19) 0.0115(18)
C10 0.107(4) 0.094(3) 0.065(3) -0.021(2) 0.013(2) -0.006(3)
C11 0.116(4) 0.079(3) 0.086(3) 0.002(3) -0.015(3) 0.011(3)
N2 0.0585(16) 0.0413(15) 0.0574(16) -0.0070(12) 0.0061(13) 0.0020(12)
O1 0.103(2) 0.097(2) 0.080(2) -0.0120(18) -0.0204(17) 0.006(2)
F3 0.142(3) 0.175(4) 0.0720(19) 0.013(2) 0.0071(18) 0.025(3)
F1 0.245(5) 0.266(6) 0.111(3) -0.045(3) -0.063(3) 0.200(5)
F2 0.134(3) 0.219(5) 0.113(3) 0.004(3) -0.031(2) -0.034(3)
N3 0.0521(14) 0.0408(14) 0.0459(14) -0.0032(11) 0.0141(11) -0.0021(11)
C13 0.0497(16) 0.0409(17) 0.0422(16) -0.0024(13) 0.0087(13) -0.0001(13)
C15 0.0584(19) 0.064(2) 0.057(2) 0.0069(17) 0.0217(16) 0.0058(17)
C14 0.0618(19) 0.0433(18) 0.0540(19) -0.0002(14) 0.0188(15) 0.0057(15)
C17 0.069(2) 0.0406(18) 0.067(2) 0.0010(16) 0.0129(17) 0.0032(16)
C16 0.063(2) 0.054(2) 0.060(2) 0.0082(16) 0.0163(16) -0.0032(16)
C18 0.077(3) 0.066(3) 0.092(3) 0.017(2) 0.023(2) -0.010(2)
F4 0.138(3) 0.099(2) 0.215(4) 0.032(2) 0.117(3) -0.005(2)
F6 0.174(3) 0.122(3) 0.131(3) 0.011(2) 0.023(2) -0.085(3)
F5 0.121(2) 0.104(2) 0.158(3) 0.075(2) 0.021(2) -0.0065(19)
C19 0.0527(18) 0.0464(18) 0.0514(18) -0.0013(15) 0.0162(14) 0.0022(14)
C20 0.059(2) 0.097(3) 0.061(2) -0.013(2) 0.0127(17) -0.001(2)
C21 0.086(3) 0.112(4) 0.088(3) -0.028(3) 0.011(3) -0.014(3)
C22 0.084(3) 0.145(5) 0.071(3) -0.041(3) 0.038(2) -0.019(3)
C23 0.097(4) 0.150(6) 0.089(3) -0.045(4) 0.019(3) 0.022(3)
N4 0.0563(16) 0.075(2) 0.0490(16) -0.0111(14) 0.0195(13) -0.0052(14)
O2 0.093(2) 0.158(4) 0.077(2) -0.055(2) 0.0044(17) 0.002(2)
C24 0.0546(18) 0.0433(18) 0.058(2) -0.0035(14) 0.0182(15) 0.0052(14)

loop_
_atom_type_symbol
_atom_type_description
_atom_type_scat_dispersion_real
_atom_type_scat_dispersion_imag
_atom_type_scat_source
C C 0.0033 0.0016 'International Tables Vol C Tables 4.2.6.8 and 6.1.1.4'
H H 0.0000 0.0000 'International Tables Vol C Tables 4.2.6.8 and 6.1.1.4'
N N 0.0061 0.0033 'International Tables Vol C Tables 4.2.6.8 and 6.1.1.4'
O O 0.0106 0.0060 'International Tables Vol C Tables 4.2.6.8 and 6.1.1.4'
F F 0.0171 0.0103 'International Tables Vol C Tables 4.2.6.8 and 6.1.1.4'
S S 0.1246 0.1234 'International Tables Vol C Tables 4.2.6.8 and 6.1.1.4'

loop_
_geom_angle_atom_site_label_1
_geom_angle_atom_site_label_2
_geom_angle_atom_site_label_3
_geom_angle
C4 C5 C6 116.9(4)
C4 C5 N1 119.7(4)
C6 C5 N1 123.3(4)
C3 C2 C7 118.4(4)
C3 C2 C1 120.3(4)
C7 C2 C1 121.3(4)
C7 C6 C5 120.9(4)
C2 C3 C4 121.0(4)
C3 C4 C5 121.5(4)
C2 C7 C6 121.3(4)
F1 C1 F3 110.7(5)
F1 C1 F2 102.6(5)
F3 C1 F2 102.3(5)
F1 C1 C2 113.4(5)
F3 C1 C2 114.8(4)
F2 C1 C2 111.9(5)
C8 N1 C5 120.3(3)
N1 C8 N2 122.6(3)
N1 C8 N3 123.2(3)
N2 C8 N3 114.1(3)
N2 C9 C10 110.1(3)
N2 C12 C11 111.7(4)
O1 C10 C9 112.1(4)
O1 C11 C12 110.8(4)
C8 N2 C12 120.1(3)
C8 N2 C9 117.3(3)
C12 N2 C9 112.6(3)
C11 O1 C10 109.3(4)
C19 N3 C13 125.2(3)
C19 N3 C8 116.5(3)
C13 N3 C8 117.7(2)
C14 C13 C24 119.8(3)
C14 C13 N3 119.1(3)
C24 C13 N3 121.1(3)
C16 C15 C14 120.1(3)
C13 C14 C15 119.9(3)
C24 C17 C16 120.1(3)
C15 C16 C17 120.0(3)
C15 C16 C18 120.5(4)
C17 C16 C18 119.4(4)
F4 C18 F5 104.6(4)
F4 C18 F6 105.9(4)
F5 C18 F6 104.0(4)
F4 C18 C16 114.5(4)
F5 C18 C16 114.0(4)
F6 C18 C16 112.8(4)
N4 C19 N3 116.8(3)
N4 C19 S1 124.3(2)
N3 C19 S1 118.9(2)
C21 C20 N4 110.9(4)
O2 C21 C20 111.0(4)
C23 C22 N4 113.3(4)
O2 C23 C22 114.6(5)
C19 N4 C22 120.3(3)
C19 N4 C20 126.0(3)
C22 N4 C20 111.6(3)
C23 O2 C21 109.5(4)
C17 C24 C13 120.0(3)

loop_
_geom_bond_atom_site_label_1
_geom_bond_atom_site_label_2
_geom_bond_distance
S1 C19 1.668(3)
C5 C4 1.378(6)
C5 C6 1.379(6)
C5 N1 1.407(5)
C2 C3 1.349(6)
C2 C7 1.368(6)
C2 C1 1.494(6)
C6 C7 1.372(6)
C3 C4 1.375(6)
C1 F1 1.264(6)
C1 F3 1.290(6)
C1 F2 1.349(7)
N1 C8 1.277(4)
C8 N2 1.366(4)
C8 N3 1.439(4)
C9 N2 1.470(4)
C9 C10 1.493(6)
C12 N2 1.466(5)
C12 C11 1.486(6)
C10 O1 1.425(6)
C11 O1 1.424(6)
N3 C19 1.402(4)
N3 C13 1.435(4)
C13 C14 1.382(4)
C13 C24 1.386(4)
C15 C16 1.370(5)
C15 C14 1.385(5)
C17 C24 1.373(5)
C17 C16 1.387(5)
C16 C18 1.483(5)
C18 F4 1.309(5)
C18 F5 1.313(5)
C18 F6 1.313(6)
C19 N4 1.334(4)
C20 C21 1.468(7)
C20 N4 1.475(5)
C21 O2 1.440(6)
C22 C23 1.422(8)
C22 N4 1.465(5)
C23 O2 1.411(6)
